data_7025182
loop_
_publ_author_name
'Jarenmark, Martin'
'Csap\'o, Edit'
'Singh, Jyoti'
'W\"ockel, Simone'
'Farkas, Etelka'
'Meyer, Franc'
'Haukka, Matti'
'Nordlander, Ebbe'

_publ_section_title
;
 Unsymmetrical dizinc complexes as models for the active sites of
 phosphohydrolases.
;
_journal_issue 35
_journal_name_full 'Dalton transactions (Cambridge, England : 2003)'
_journal_page_first 8183
_journal_page_last 8194
_journal_paper_doi 10.1039/b925563j
_journal_volume 39
_journal_year 2010
_chemical_formula_moiety '4(C26 H34 N4 O3), 8(F6 P), 5(H2 O)'
_chemical_formula_sum 'C104 H146 F48 N16 O17 P8'
_chemical_formula_weight 3052.13
_chemical_name_systematic
;
?
;
_space_group_IT_number 2
_symmetry_cell_setting triclinic
_symmetry_space_group_name_Hall '-P 1'
_symmetry_space_group_name_H-M 'P -1'
_atom_sites_solution_hydrogens mixed
_atom_sites_solution_primary direct
_atom_sites_solution_secondary difmap
_audit_creation_method SHELXL-97
_cell_angle_alpha 67.849(4)
_cell_angle_beta 87.856(3)
_cell_angle_gamma 69.826(3)
_cell_formula_units_Z 1
_cell_length_a 14.2670(9)
_cell_length_b 14.3112(10)
_cell_length_c 18.2423(12)
_cell_measurement_reflns_used 80413
_cell_measurement_temperature 120(2)
_cell_measurement_theta_max 25.03
_cell_measurement_theta_min 1.00
_cell_volume 3219.7(4)
_computing_cell_refinement 'EvalCCD (Duisenberg, 1998-2003)'
_computing_data_collection 'Collect (Bruker AXS BV, 1997-2004)'
_computing_data_reduction 'EvalCCD (Duisenberg, 1998-2003)'
_computing_molecular_graphics 'Diamond v.3.1d (Brandenburg, 2006)'
_computing_publication_material 'SHELXL-97 (Sheldrick, 1997)'
_computing_structure_refinement 'SHELXL-97 (Sheldrick, 1997)'
_computing_structure_solution 'SHELXS-97 (Sheldrick, 1997)'
_diffrn_ambient_temperature 120(2)
_diffrn_measured_fraction_theta_full 0.996
_diffrn_measured_fraction_theta_max 0.996
_diffrn_radiation_monochromator graphite
_diffrn_radiation_source 'fine-focus sealed tube'
_diffrn_radiation_type MoK\a
_diffrn_radiation_wavelength 0.71073
_diffrn_reflns_av_R_equivalents 0.1336
_diffrn_reflns_av_sigmaI/netI 0.1271
_diffrn_reflns_limit_h_max 16
_diffrn_reflns_limit_h_min -16
_diffrn_reflns_limit_k_max 17
_diffrn_reflns_limit_k_min -16
_diffrn_reflns_limit_l_max 21
_diffrn_reflns_limit_l_min -21
_diffrn_reflns_number 48041
_diffrn_reflns_theta_full 25.00
_diffrn_reflns_theta_max 25.00
_diffrn_reflns_theta_min 1.89
_exptl_absorpt_coefficient_mu 0.246
_exptl_absorpt_correction_T_max 0.9859
_exptl_absorpt_correction_T_min 0.9287
_exptl_absorpt_correction_type multi-scan
_exptl_absorpt_process_details 'SADABS v.2.10 (Sheldrick, 2003)'
_exptl_crystal_colour plate
_exptl_crystal_density_diffrn 1.574
_exptl_crystal_density_method 'not measured'
_exptl_crystal_description colourless
_exptl_crystal_F_000 1570
_exptl_crystal_size_max 0.31
_exptl_crystal_size_mid 0.17
_exptl_crystal_size_min 0.06
_refine_diff_density_max 0.921
_refine_diff_density_min -0.435
_refine_diff_density_rms 0.082
_refine_ls_extinction_method none
_refine_ls_goodness_of_fit_ref 1.028
_refine_ls_hydrogen_treatment constr
_refine_ls_matrix_type full
_refine_ls_number_parameters 891
_refine_ls_number_reflns 11283
_refine_ls_number_restraints 0
_refine_ls_restrained_S_all 1.028
_refine_ls_R_factor_all 0.1893
_refine_ls_R_factor_gt 0.0863
_refine_ls_shift/su_max 0.000
_refine_ls_shift/su_mean 0.000
_refine_ls_structure_factor_coef Fsqd
_refine_ls_weighting_details 'calc w=1/[\s^2^(Fo^2^)+(0.0626P)^2^+10.8017P] where P=(Fo^2^+2Fc^2^)/3'
_refine_ls_weighting_scheme calc
_refine_ls_wR_factor_gt 0.1691
_refine_ls_wR_factor_ref 0.2130
_reflns_number_gt 5625
_reflns_number_total 11283
_reflns_threshold_expression >2sigma(I)
_cod_data_source_file b925563j.txt
_cod_data_source_block H4IPCPMP(PF6)2(H2O)1.25
_cod_database_code 7025182

loop_
_symmetry_equiv_pos_as_xyz
'x, y, z'
'-x, -y, -z'

loop_
_atom_site_label
_atom_site_type_symbol
_atom_site_fract_x
_atom_site_fract_y
_atom_site_fract_z
_atom_site_U_iso_or_equiv
_atom_site_adp_type
_atom_site_occupancy
_atom_site_symmetry_multiplicity
_atom_site_calc_flag
_atom_site_refinement_flags
P1 P 0.42927(13) 0.81404(14) 0.88355(10) 0.0347(4) Uani 1 1 d .
P2 P 0.06211(12) 0.68639(14) 0.63375(10) 0.0319(4) Uani 1 1 d .
F1 F 0.5256(3) 0.8466(4) 0.8661(3) 0.0686(13) Uani 1 1 d .
F2 F 0.3331(3) 0.7818(3) 0.9018(2) 0.0533(11) Uani 1 1 d .
F3 F 0.4158(3) 0.8516(3) 0.9566(2) 0.0580(12) Uani 1 1 d .
F4 F 0.4438(3) 0.7748(3) 0.8117(2) 0.0491(10) Uani 1 1 d .
F5 F 0.4976(3) 0.6942(3) 0.9423(2) 0.0537(11) Uani 1 1 d .
F6 F 0.3611(3) 0.9325(3) 0.8251(2) 0.0489(10) Uani 1 1 d .
F7 F 0.1457(3) 0.7220(4) 0.5858(2) 0.0644(13) Uani 1 1 d .
F8 F -0.0222(3) 0.6515(4) 0.6838(3) 0.0807(16) Uani 1 1 d .
F9 F 0.0818(3) 0.7305(3) 0.6984(2) 0.0412(9) Uani 1 1 d .
F10 F 0.0393(3) 0.6441(3) 0.5696(2) 0.0518(11) Uani 1 1 d .
F11 F 0.1422(3) 0.5713(3) 0.6827(2) 0.0537(11) Uani 1 1 d .
F12 F -0.0190(3) 0.8037(3) 0.5853(3) 0.0760(15) Uani 1 1 d .
O1 O 0.0702(3) 0.9884(3) 0.0726(2) 0.0354(11) Uani 1 1 d .
O2 O 0.1136(3) 1.0180(4) -0.0506(2) 0.0420(12) Uani 1 1 d .
H2O H 0.0590 1.0201 -0.0771 0.063 Uiso 1 1 d R
O3 O 0.0740(3) 0.9847(3) 0.2228(2) 0.0317(10) Uani 1 1 d .
H3O H 0.0796 0.9927 0.1684 0.048 Uiso 1 1 d R
O4 O 0.4501(3) 0.4717(4) 0.6120(2) 0.0467(12) Uani 1 1 d .
H4O H 0.4784 0.4073 0.6550 0.070 Uiso 1 1 d R
H4P H 0.5068 0.4830 0.5827 0.070 Uiso 1 1 d R
O5 O 0.0042(4) 0.6790(6) 0.8603(3) 0.089(2) Uani 1 1 d .
H5R H 0.0561 0.6482 0.8337 0.133 Uiso 1 1 d R
H5T H -0.0007 0.7361 0.8797 0.133 Uiso 1 1 d R
N1 N 0.1994(4) 1.1382(4) 0.2073(3) 0.0329(12) Uani 1 1 d .
H1N H 0.1621 1.1616 0.1608 0.049 Uiso 1 1 d R
N2 N 0.2441(4) 0.9906(4) 0.1256(3) 0.0308(12) Uani 1 1 d .
N3 N -0.0486(3) 0.9353(4) 0.3472(3) 0.0278(12) Uani 1 1 d .
H3N H -0.0351 0.9349 0.2944 0.042 Uiso 1 1 d R
N4 N -0.0815(4) 0.8162(4) 0.2782(3) 0.0300(12) Uani 1 1 d .
C1 C 0.2928(4) 1.0709(5) 0.2077(3) 0.0297(14) Uani 1 1 d .
C2 C 0.1694(5) 1.1661(5) 0.2685(4) 0.0402(17) Uani 1 1 d .
H2 H 0.1022 1.2124 0.2658 0.048 Uiso 1 1 calc R
C3 C 0.2337(5) 1.1292(5) 0.3349(4) 0.0389(16) Uani 1 1 d .
H3 H 0.2122 1.1483 0.3789 0.047 Uiso 1 1 calc R
C4 C 0.3313(5) 1.0630(5) 0.3362(4) 0.0406(17) Uani 1 1 d .
H4 H 0.3785 1.0370 0.3811 0.049 Uiso 1 1 calc R
C5 C 0.3602(5) 1.0348(5) 0.2721(4) 0.0351(15) Uani 1 1 d .
H5 H 0.4275 0.9899 0.2729 0.042 Uiso 1 1 calc R
C6 C 0.3151(5) 1.0394(5) 0.1377(4) 0.0359(16) Uani 1 1 d .
H6A H 0.3097 1.1040 0.0893 0.043 Uiso 1 1 calc R
H6B H 0.3846 0.9869 0.1466 0.043 Uiso 1 1 calc R
C7 C 0.2320(4) 1.0010(6) 0.0436(3) 0.0359(16) Uani 1 1 d .
H7A H 0.2850 0.9402 0.0359 0.043 Uiso 1 1 calc R
H7B H 0.2394 1.0691 0.0071 0.043 Uiso 1 1 calc R
C8 C 0.1309(5) 1.0011(5) 0.0244(4) 0.0329(15) Uani 1 1 d .
C9 C 0.2711(5) 0.8783(5) 0.1816(3) 0.0324(15) Uani 1 1 d .
H9A H 0.3438 0.8397 0.1822 0.039 Uiso 1 1 calc R
H9B H 0.2339 0.8431 0.1629 0.039 Uiso 1 1 calc R
C10 C 0.2488(4) 0.8677(5) 0.2646(3) 0.0288(14) Uani 1 1 d .
C11 C 0.1532(4) 0.9206(5) 0.2802(3) 0.0243(13) Uani 1 1 d .
C12 C 0.1334(4) 0.9106(5) 0.3579(3) 0.0268(14) Uani 1 1 d .
C13 C 0.2089(4) 0.8485(5) 0.4193(3) 0.0304(15) Uani 1 1 d .
H13 H 0.1946 0.8431 0.4718 0.036 Uiso 1 1 calc R
C14 C 0.3047(4) 0.7938(5) 0.4073(3) 0.0298(14) Uani 1 1 d .
C15 C 0.3872(5) 0.7307(5) 0.4745(4) 0.0410(17) Uani 1 1 d .
H15A H 0.4178 0.7790 0.4813 0.062 Uiso 1 1 calc R
H15B H 0.4382 0.6735 0.4625 0.062 Uiso 1 1 calc R
H15C H 0.3595 0.6984 0.5236 0.062 Uiso 1 1 calc R
C16 C 0.3228(4) 0.8045(5) 0.3302(4) 0.0311(15) Uani 1 1 d .
H16 H 0.3885 0.7673 0.3209 0.037 Uiso 1 1 calc R
C17 C 0.0289(4) 0.9718(5) 0.3709(3) 0.0293(14) Uani 1 1 d .
H17A H 0.0121 1.0499 0.3393 0.035 Uiso 1 1 calc R
H17B H 0.0271 0.9608 0.4278 0.035 Uiso 1 1 calc R
C18 C -0.1561(4) 1.0143(5) 0.3352(4) 0.0373(16) Uani 1 1 d .
H18 H -0.2015 0.9753 0.3329 0.045 Uiso 1 1 calc R
C19 C -0.1733(5) 1.1073(5) 0.2549(4) 0.0429(17) Uani 1 1 d .
H19A H -0.1310 1.1484 0.2554 0.064 Uiso 1 1 calc R
H19B H -0.2441 1.1548 0.2444 0.064 Uiso 1 1 calc R
H19C H -0.1559 1.0788 0.2131 0.064 Uiso 1 1 calc R
C20 C -0.1806(5) 1.0486(6) 0.4038(4) 0.0458(18) Uani 1 1 d .
H20A H -0.1636 0.9845 0.4536 0.069 Uiso 1 1 calc R
H20B H -0.2525 1.0909 0.3977 0.069 Uiso 1 1 calc R
H20C H -0.1417 1.0927 0.4049 0.069 Uiso 1 1 calc R
C21 C -0.0364(4) 0.8233(5) 0.4008(3) 0.0294(14) Uani 1 1 d .
H21A H -0.0759 0.8244 0.4465 0.035 Uiso 1 1 calc R
H21B H 0.0351 0.7819 0.4218 0.035 Uiso 1 1 calc R
C22 C -0.0714(4) 0.7692(5) 0.3568(3) 0.0282(14) Uani 1 1 d .
C23 C -0.1127(4) 0.7701(5) 0.2372(4) 0.0334(15) Uani 1 1 d .
H23 H -0.1214 0.8034 0.1808 0.040 Uiso 1 1 calc R
C24 C -0.1327(4) 0.6763(5) 0.2736(4) 0.0333(15) Uani 1 1 d .
H24 H -0.1548 0.6462 0.2423 0.040 Uiso 1 1 calc R
C25 C -0.1205(4) 0.6265(5) 0.3552(4) 0.0327(15) Uani 1 1 d .
H25 H -0.1331 0.5615 0.3814 0.039 Uiso 1 1 calc R
C26 C -0.0891(4) 0.6745(5) 0.3978(4) 0.0299(14) Uani 1 1 d .
H26 H -0.0799 0.6429 0.4544 0.036 Uiso 1 1 calc R
P1B P 0.64786(13) 0.82692(17) 0.47226(11) 0.0434(5) Uani 1 1 d .
P2B P 0.85588(14) 0.65868(19) 0.05027(11) 0.0525(6) Uani 1 1 d .
F1B F 0.6301(4) 0.9222(4) 0.4983(3) 0.0976(19) Uani 1 1 d .
F2B F 0.6667(4) 0.7257(4) 0.4504(3) 0.0901(17) Uani 1 1 d .
F3B F 0.7570(3) 0.7681(4) 0.5220(3) 0.0776(15) Uani 1 1 d .
F4B F 0.5396(3) 0.8785(4) 0.4264(3) 0.0694(13) Uani 1 1 d .
F5B F 0.6070(4) 0.7637(5) 0.5528(3) 0.0978(18) Uani 1 1 d .
F6B F 0.6923(4) 0.8799(5) 0.3959(3) 0.0946(18) Uani 1 1 d .
F7B F 0.9521(4) 0.6520(5) 0.0939(3) 0.104(2) Uani 1 1 d .
F8B F 0.7544(4) 0.6790(5) 0.0040(3) 0.1011(19) Uani 1 1 d .
F9B F 0.8362(4) 0.5757(4) 0.1279(3) 0.0891(16) Uani 1 1 d .
F10B F 0.8709(4) 0.7486(5) -0.0301(3) 0.098(2) Uani 1 1 d .
F11B F 0.7942(4) 0.7552(4) 0.0775(3) 0.0801(15) Uani 1 1 d .
F12B F 0.9166(6) 0.5706(5) 0.0213(3) 0.157(4) Uani 1 1 d .
O1B O 0.3653(3) 0.5117(4) 0.4311(2) 0.0396(11) Uani 1 1 d .
O2B O 0.2844(3) 0.5106(4) 0.5381(2) 0.0426(12) Uani 1 1 d .
H2Q H 0.3540 0.4946 0.5565 0.064 Uiso 1 1 d R
O3B O 0.3929(3) 0.5247(3) 0.2791(2) 0.0334(10) Uani 1 1 d .
H3Q H 0.3820 0.5122 0.3322 0.050 Uiso 1 1 d R
N1B N 0.2871(4) 0.3585(4) 0.2883(3) 0.0394(14) Uani 1 1 d .
H1M H 0.3251 0.3390 0.3386 0.059 Uiso 1 1 d R
N2B N 0.2029(4) 0.5222(4) 0.3508(3) 0.0361(13) Uani 1 1 d .
N3B N 0.5368(3) 0.5543(4) 0.1724(3) 0.0287(12) Uani 1 1 d .
H3M H 0.5151 0.5556 0.2241 0.043 Uiso 1 1 d R
N4B N 0.5624(3) 0.6889(4) 0.2389(3) 0.0296(12) Uani 1 1 d .
C1B C 0.1901(4) 0.4276(5) 0.2679(4) 0.0311(15) Uani 1 1 d .
C2B C 0.3407(5) 0.3151(6) 0.2400(5) 0.0457(18) Uani 1 1 d .
H2B H 0.4083 0.2670 0.2567 0.055 Uiso 1 1 calc R
C3B C 0.2975(6) 0.3405(6) 0.1670(5) 0.051(2) Uani 1 1 d .
H3B H 0.3352 0.3118 0.1313 0.061 Uiso 1 1 calc R
C4B C 0.1982(7) 0.4082(6) 0.1445(4) 0.055(2) Uani 1 1 d .
H4B H 0.1669 0.4247 0.0938 0.066 Uiso 1 1 calc R
C5B C 0.1451(5) 0.4516(5) 0.1952(4) 0.0364(16) Uani 1 1 d .
H5B H 0.0770 0.4983 0.1798 0.044 Uiso 1 1 calc R
C6B C 0.1414(5) 0.4726(6) 0.3263(4) 0.0394(16) Uani 1 1 d .
H6B1 H 0.0743 0.5277 0.3023 0.047 Uiso 1 1 calc R
H6B2 H 0.1323 0.4144 0.3735 0.047 Uiso 1 1 calc R
C7B C 0.1960(4) 0.5137(6) 0.4325(4) 0.0384(16) Uani 1 1 d .
H7B1 H 0.1837 0.4467 0.4650 0.046 Uiso 1 1 calc R
H7B2 H 0.1386 0.5758 0.4344 0.046 Uiso 1 1 calc R
C8B C 0.2895(5) 0.5120(5) 0.4659(4) 0.0319(15) Uani 1 1 d .
C9B C 0.1855(5) 0.6335(5) 0.2952(4) 0.0339(15) Uani 1 1 d .
H9B1 H 0.2208 0.6663 0.3183 0.041 Uiso 1 1 calc R
H9B2 H 0.1128 0.6765 0.2873 0.041 Uiso 1 1 calc R
C10B C 0.2216(4) 0.6375(5) 0.2168(4) 0.0329(15) Uani 1 1 d .
C11B C 0.3233(4) 0.5821(5) 0.2133(3) 0.0298(14) Uani 1 1 d .
C12B C 0.3588(4) 0.5813(5) 0.1417(3) 0.0272(14) Uani 1 1 d .
C13B C 0.2935(4) 0.6376(5) 0.0727(4) 0.0336(15) Uani 1 1 d .
H13B H 0.3181 0.6377 0.0236 0.040 Uiso 1 1 calc R
C14B C 0.1922(4) 0.6943(5) 0.0735(4) 0.0345(15) Uani 1 1 d .
C15B C 0.1218(5) 0.7516(6) -0.0019(4) 0.0473(18) Uani 1 1 d .
H15D H 0.0572 0.7969 0.0077 0.071 Uiso 1 1 calc R
H15E H 0.1115 0.6983 -0.0190 0.071 Uiso 1 1 calc R
H15F H 0.1507 0.7971 -0.0435 0.071 Uiso 1 1 calc R
C16B C 0.1591(5) 0.6923(5) 0.1459(4) 0.0345(15) Uani 1 1 d .
H16B H 0.0902 0.7302 0.1473 0.041 Uiso 1 1 calc R
C17B C 0.4670(4) 0.5157(5) 0.1405(3) 0.0255(14) Uani 1 1 d .
H17C H 0.4797 0.5226 0.0853 0.031 Uiso 1 1 calc R
H17D H 0.4804 0.4385 0.1734 0.031 Uiso 1 1 calc R
C18B C 0.6465(4) 0.4724(5) 0.1939(4) 0.0391(17) Uani 1 1 d .
H18B H 0.6895 0.5084 0.2056 0.047 Uiso 1 1 calc R
C19B C 0.6515(5) 0.3765(5) 0.2689(4) 0.0433(18) Uani 1 1 d .
H19D H 0.6201 0.3322 0.2567 0.065 Uiso 1 1 calc R
H19E H 0.6158 0.4020 0.3086 0.065 Uiso 1 1 calc R
H19F H 0.7219 0.3331 0.2900 0.065 Uiso 1 1 calc R
C20B C 0.6849(5) 0.4415(6) 0.1257(4) 0.050(2) Uani 1 1 d .
H20D H 0.6511 0.3962 0.1182 0.075 Uiso 1 1 calc R
H20E H 0.7575 0.4012 0.1371 0.075 Uiso 1 1 calc R
H20F H 0.6715 0.5068 0.0771 0.075 Uiso 1 1 calc R
C21B C 0.5283(5) 0.6647(5) 0.1184(4) 0.0368(16) Uani 1 1 d .
H21C H 0.4579 0.7061 0.0942 0.044 Uiso 1 1 calc R
H21D H 0.5710 0.6604 0.0748 0.044 Uiso 1 1 calc R
C22B C 0.5594(4) 0.7242(5) 0.1602(4) 0.0292(14) Uani 1 1 d .
C23B C 0.5884(4) 0.7446(5) 0.2737(4) 0.0373(16) Uani 1 1 d .
H23B H 0.5920 0.7193 0.3301 0.045 Uiso 1 1 calc R
C24B C 0.6104(4) 0.8363(5) 0.2336(4) 0.0351(16) Uani 1 1 d .
H24B H 0.6287 0.8731 0.2611 0.042 Uiso 1 1 calc R
C25B C 0.6046(5) 0.8722(5) 0.1520(4) 0.0374(16) Uani 1 1 d .
H25B H 0.6180 0.9358 0.1216 0.045 Uiso 1 1 calc R
C26B C 0.5794(5) 0.8158(5) 0.1148(4) 0.0369(16) Uani 1 1 d .
H26B H 0.5758 0.8393 0.0585 0.044 Uiso 1 1 calc R
O6 O 0.5393(12) 0.1450(15) 0.3561(8) 0.133(6) Uani 0.50 1 d P
H6T H 0.5821 0.0688 0.3772 0.199 Uiso 0.50 1 d PR
H6R H 0.5158 0.1703 0.3971 0.199 Uiso 0.50 1 d PR

loop_
_atom_site_aniso_label
_atom_site_aniso_U_11
_atom_site_aniso_U_22
_atom_site_aniso_U_33
_atom_site_aniso_U_23
_atom_site_aniso_U_13
_atom_site_aniso_U_12
P1 0.0387(10) 0.0348(11) 0.0299(9) -0.0111(8) 0.0069(8) -0.0143(8)
P2 0.0340(9) 0.0342(10) 0.0304(9) -0.0144(8) 0.0066(7) -0.0137(8)
F1 0.050(3) 0.087(4) 0.087(3) -0.035(3) 0.013(2) -0.045(3)
F2 0.044(2) 0.052(3) 0.057(3) -0.008(2) 0.0156(19) -0.024(2)
F3 0.077(3) 0.052(3) 0.040(2) -0.025(2) -0.005(2) -0.008(2)
F4 0.059(3) 0.055(3) 0.037(2) -0.024(2) 0.0127(18) -0.019(2)
F5 0.058(3) 0.042(3) 0.044(2) -0.016(2) -0.0094(19) 0.004(2)
F6 0.066(3) 0.035(2) 0.040(2) -0.0053(19) -0.0032(19) -0.021(2)
F7 0.087(3) 0.068(3) 0.063(3) -0.034(2) 0.052(2) -0.051(3)
F8 0.075(3) 0.115(4) 0.117(4) -0.081(4) 0.059(3) -0.074(3)
F9 0.049(2) 0.049(2) 0.041(2) -0.0251(19) 0.0117(17) -0.0264(19)
F10 0.068(3) 0.039(2) 0.045(2) -0.020(2) -0.011(2) -0.010(2)
F11 0.075(3) 0.033(2) 0.041(2) -0.0118(19) -0.011(2) -0.007(2)
F12 0.083(3) 0.047(3) 0.076(3) -0.034(3) -0.039(3) 0.020(2)
O1 0.031(2) 0.051(3) 0.026(2) -0.016(2) 0.0058(19) -0.016(2)
O2 0.039(3) 0.062(3) 0.023(2) -0.015(2) -0.0002(19) -0.018(2)
O3 0.027(2) 0.037(3) 0.026(2) -0.011(2) 0.0015(18) -0.007(2)
O4 0.043(3) 0.055(3) 0.034(3) -0.004(2) 0.003(2) -0.023(2)
O5 0.081(4) 0.122(6) 0.074(4) -0.048(4) 0.015(3) -0.039(4)
N1 0.028(3) 0.030(3) 0.036(3) -0.006(3) 0.001(2) -0.012(3)
N2 0.031(3) 0.038(3) 0.026(3) -0.012(3) 0.003(2) -0.015(3)
N3 0.026(3) 0.031(3) 0.029(3) -0.014(2) 0.006(2) -0.012(2)
N4 0.032(3) 0.034(3) 0.028(3) -0.015(3) 0.006(2) -0.014(2)
C1 0.028(3) 0.025(4) 0.032(4) -0.006(3) 0.007(3) -0.012(3)
C2 0.033(4) 0.035(4) 0.054(5) -0.019(4) 0.019(3) -0.014(3)
C3 0.045(4) 0.039(4) 0.037(4) -0.019(3) 0.014(3) -0.016(4)
C4 0.051(4) 0.029(4) 0.040(4) -0.008(3) -0.004(3) -0.017(3)
C5 0.033(4) 0.031(4) 0.032(4) -0.006(3) -0.001(3) -0.007(3)
C6 0.031(4) 0.046(4) 0.032(4) -0.013(3) 0.012(3) -0.019(3)
C7 0.034(4) 0.047(4) 0.029(4) -0.015(3) 0.009(3) -0.018(3)
C8 0.035(4) 0.029(4) 0.028(4) -0.008(3) 0.001(3) -0.007(3)
C9 0.030(3) 0.034(4) 0.033(4) -0.013(3) 0.004(3) -0.012(3)
C10 0.028(3) 0.028(4) 0.029(3) -0.011(3) 0.005(3) -0.010(3)
C11 0.027(3) 0.021(3) 0.024(3) -0.006(3) 0.002(3) -0.009(3)
C12 0.028(3) 0.025(4) 0.032(3) -0.013(3) 0.008(3) -0.013(3)
C13 0.032(4) 0.032(4) 0.024(3) -0.006(3) -0.001(3) -0.013(3)
C14 0.030(4) 0.025(4) 0.024(3) -0.001(3) 0.001(3) -0.009(3)
C15 0.039(4) 0.039(4) 0.037(4) -0.007(3) -0.003(3) -0.012(3)
C16 0.021(3) 0.032(4) 0.040(4) -0.012(3) 0.005(3) -0.011(3)
C17 0.031(3) 0.034(4) 0.024(3) -0.011(3) 0.006(3) -0.014(3)
C18 0.029(4) 0.041(4) 0.050(4) -0.025(4) 0.012(3) -0.013(3)
C19 0.035(4) 0.035(4) 0.052(4) -0.014(4) -0.011(3) -0.006(3)
C20 0.039(4) 0.048(5) 0.056(5) -0.026(4) 0.023(3) -0.018(4)
C21 0.033(3) 0.029(4) 0.026(3) -0.009(3) 0.006(3) -0.013(3)
C22 0.024(3) 0.030(4) 0.027(3) -0.010(3) 0.005(3) -0.005(3)
C23 0.029(3) 0.038(4) 0.030(3) -0.013(3) 0.003(3) -0.008(3)
C24 0.033(4) 0.043(4) 0.037(4) -0.024(3) 0.010(3) -0.019(3)
C25 0.032(4) 0.033(4) 0.038(4) -0.017(3) 0.013(3) -0.015(3)
C26 0.031(3) 0.030(4) 0.027(3) -0.011(3) 0.012(3) -0.011(3)
P1B 0.0300(10) 0.0625(14) 0.0456(11) -0.0305(11) 0.0074(8) -0.0157(9)
P2B 0.0398(11) 0.0789(16) 0.0362(11) -0.0264(11) 0.0052(8) -0.0137(10)
F1B 0.121(4) 0.078(4) 0.086(4) -0.059(3) -0.019(3) 0.007(3)
F2B 0.098(4) 0.073(4) 0.102(4) -0.049(3) -0.031(3) -0.011(3)
F3B 0.043(3) 0.110(4) 0.089(3) -0.060(3) -0.010(2) -0.013(3)
F4B 0.038(2) 0.071(3) 0.076(3) -0.013(3) -0.009(2) -0.008(2)
F5B 0.084(4) 0.133(5) 0.051(3) 0.000(3) 0.002(3) -0.049(4)
F6B 0.098(4) 0.155(5) 0.059(3) -0.031(3) 0.026(3) -0.092(4)
F7B 0.068(3) 0.167(6) 0.061(3) -0.012(3) -0.004(3) -0.057(4)
F8B 0.077(4) 0.129(5) 0.106(4) -0.057(4) -0.020(3) -0.032(3)
F9B 0.142(5) 0.101(4) 0.056(3) -0.034(3) 0.031(3) -0.080(4)
F10B 0.069(3) 0.124(5) 0.038(3) -0.008(3) 0.011(2) 0.012(3)
F11B 0.105(4) 0.081(4) 0.058(3) -0.036(3) 0.014(3) -0.027(3)
F12B 0.223(7) 0.087(4) 0.058(3) -0.037(3) 0.000(4) 0.075(5)
O1B 0.043(3) 0.044(3) 0.035(3) -0.015(2) 0.010(2) -0.020(2)
O2B 0.038(3) 0.062(3) 0.037(3) -0.027(2) 0.012(2) -0.022(2)
O3B 0.034(2) 0.040(3) 0.023(2) -0.009(2) 0.0045(18) -0.012(2)
N1B 0.040(3) 0.033(3) 0.042(3) -0.009(3) 0.003(3) -0.015(3)
N2B 0.040(3) 0.046(4) 0.029(3) -0.019(3) 0.010(2) -0.019(3)
N3B 0.026(3) 0.029(3) 0.032(3) -0.013(2) 0.006(2) -0.009(2)
N4B 0.030(3) 0.032(3) 0.029(3) -0.014(3) 0.001(2) -0.011(2)
C1B 0.028(4) 0.020(3) 0.045(4) -0.011(3) 0.014(3) -0.012(3)
C2B 0.035(4) 0.039(4) 0.067(5) -0.024(4) 0.018(4) -0.014(3)
C3B 0.064(5) 0.039(5) 0.063(5) -0.025(4) 0.038(4) -0.030(4)
C4B 0.100(7) 0.047(5) 0.033(4) -0.013(4) 0.012(4) -0.048(5)
C5B 0.039(4) 0.036(4) 0.037(4) -0.011(3) -0.004(3) -0.019(3)
C6B 0.034(4) 0.050(4) 0.045(4) -0.023(4) 0.014(3) -0.023(3)
C7B 0.028(4) 0.056(5) 0.044(4) -0.026(4) 0.014(3) -0.023(3)
C8B 0.037(4) 0.030(4) 0.028(4) -0.010(3) 0.015(3) -0.013(3)
C9B 0.031(4) 0.024(4) 0.040(4) -0.008(3) 0.010(3) -0.007(3)
C10B 0.031(4) 0.030(4) 0.041(4) -0.016(3) 0.009(3) -0.013(3)
C11B 0.033(4) 0.033(4) 0.022(3) -0.008(3) 0.000(3) -0.012(3)
C12B 0.030(3) 0.029(4) 0.027(3) -0.010(3) 0.006(3) -0.016(3)
C13B 0.035(4) 0.035(4) 0.031(4) -0.011(3) 0.009(3) -0.017(3)
C14B 0.028(4) 0.032(4) 0.040(4) -0.008(3) 0.000(3) -0.013(3)
C15B 0.039(4) 0.046(5) 0.045(4) -0.008(4) -0.004(3) -0.011(4)
C16B 0.028(3) 0.024(4) 0.043(4) -0.009(3) 0.002(3) -0.004(3)
C17B 0.026(3) 0.032(4) 0.025(3) -0.014(3) 0.004(3) -0.015(3)
C18B 0.017(3) 0.047(4) 0.060(5) -0.029(4) 0.004(3) -0.010(3)
C19B 0.036(4) 0.032(4) 0.048(4) -0.010(4) -0.009(3) -0.001(3)
C20B 0.030(4) 0.059(5) 0.077(5) -0.046(5) 0.022(4) -0.015(4)
C21B 0.038(4) 0.039(4) 0.033(4) -0.012(3) 0.006(3) -0.017(3)
C22B 0.018(3) 0.029(4) 0.036(4) -0.014(3) 0.001(3) -0.001(3)
C23B 0.032(4) 0.042(4) 0.035(4) -0.016(3) 0.003(3) -0.007(3)
C24B 0.034(4) 0.035(4) 0.043(4) -0.022(3) 0.010(3) -0.014(3)
C25B 0.046(4) 0.034(4) 0.043(4) -0.019(3) 0.016(3) -0.022(3)
C26B 0.038(4) 0.034(4) 0.031(4) -0.007(3) 0.009(3) -0.012(3)
O6 0.119(12) 0.167(16) 0.085(10) 0.008(10) -0.007(9) -0.080(12)

loop_
_atom_type_symbol
_atom_type_description
_atom_type_scat_dispersion_real
_atom_type_scat_dispersion_imag
_atom_type_scat_source
C C 0.0033 0.0016 'International Tables Vol C Tables 4.2.6.8 and 6.1.1.4'
H H 0.0000 0.0000 'International Tables Vol C Tables 4.2.6.8 and 6.1.1.4'
N N 0.0061 0.0033 'International Tables Vol C Tables 4.2.6.8 and 6.1.1.4'
O O 0.0106 0.0060 'International Tables Vol C Tables 4.2.6.8 and 6.1.1.4'
F F 0.0171 0.0103 'International Tables Vol C Tables 4.2.6.8 and 6.1.1.4'
P P 0.1023 0.0942 'International Tables Vol C Tables 4.2.6.8 and 6.1.1.4'

loop_
_geom_angle_atom_site_label_1
_geom_angle_atom_site_label_2
_geom_angle_atom_site_label_3
_geom_angle
F2 P1 F1 179.4(3)
F2 P1 F4 90.0(2)
F1 P1 F4 90.5(2)
F2 P1 F6 90.2(2)
F1 P1 F6 89.8(2)
F4 P1 F6 90.4(2)
F2 P1 F3 90.0(2)
F1 P1 F3 89.4(2)
F4 P1 F3 179.1(2)
F6 P1 F3 90.5(2)
F2 P1 F5 89.5(2)
F1 P1 F5 90.5(2)
F4 P1 F5 89.3(2)
F6 P1 F5 179.6(2)
F3 P1 F5 89.8(2)
F7 P2 F11 90.3(2)
F7 P2 F8 178.6(3)
F11 P2 F8 89.7(3)
F7 P2 F10 91.1(2)
F11 P2 F10 90.2(2)
F8 P2 F10 90.3(2)
F7 P2 F12 89.8(3)
F11 P2 F12 179.1(2)
F8 P2 F12 90.2(3)
F10 P2 F12 90.7(2)
F7 P2 F9 90.1(2)
F11 P2 F9 90.8(2)
F8 P2 F9 88.5(2)
F10 P2 F9 178.4(2)
F12 P2 F9 88.3(2)
C8 O2 H2O 130.2
C11 O3 H3O 121.5
H4O O4 H4P 104.5
H5R O5 H5T 127.2
C2 N1 C1 122.8(5)
C2 N1 H1N 125.9
C1 N1 H1N 111.3
C7 N2 C9 111.6(5)
C7 N2 C6 112.6(5)
C9 N2 C6 111.7(5)
C21 N3 C17 111.6(4)
C21 N3 C18 113.1(4)
C17 N3 C18 114.1(4)
C21 N3 H3N 107.1
C17 N3 H3N 105.8
C18 N3 H3N 104.4
C22 N4 C23 117.5(5)
N1 C1 C5 118.0(6)
N1 C1 C6 117.7(5)
C5 C1 C6 124.3(6)
N1 C2 C3 121.0(6)
N1 C2 H2 119.5
C3 C2 H2 119.5
C2 C3 C4 117.8(6)
C2 C3 H3 121.1
C4 C3 H3 121.1
C5 C4 C3 120.0(6)
C5 C4 H4 120.0
C3 C4 H4 120.0
C1 C5 C4 120.3(6)
C1 C5 H5 119.8
C4 C5 H5 119.8
N2 C6 C1 110.5(5)
N2 C6 H6A 109.6
C1 C6 H6A 109.6
N2 C6 H6B 109.6
C1 C6 H6B 109.6
H6A C6 H6B 108.1
N2 C7 C8 110.5(5)
N2 C7 H7A 109.6
C8 C7 H7A 109.6
N2 C7 H7B 109.6
C8 C7 H7B 109.6
H7A C7 H7B 108.1
O1 C8 O2 123.3(6)
O1 C8 C7 124.0(5)
O2 C8 C7 112.8(5)
N2 C9 C10 113.1(5)
N2 C9 H9A 109.0
C10 C9 H9A 109.0
N2 C9 H9B 109.0
C10 C9 H9B 109.0
H9A C9 H9B 107.8
C11 C10 C16 116.9(5)
C11 C10 C9 121.1(5)
C16 C10 C9 122.0(5)
O3 C11 C10 123.6(5)
O3 C11 C12 115.8(5)
C10 C11 C12 120.6(5)
C13 C12 C11 119.8(5)
C13 C12 C17 122.0(5)
C11 C12 C17 118.2(5)
C12 C13 C14 122.0(6)
C12 C13 H13 119.0
C14 C13 H13 119.0
C13 C14 C16 117.2(5)
C13 C14 C15 121.2(5)
C16 C14 C15 121.4(5)
C14 C15 H15A 109.5
C14 C15 H15B 109.5
H15A C15 H15B 109.5
C14 C15 H15C 109.5
H15A C15 H15C 109.5
H15B C15 H15C 109.5
C14 C16 C10 123.4(5)
C14 C16 H16 118.3
C10 C16 H16 118.3
C12 C17 N3 111.8(5)
C12 C17 H17A 109.3
N3 C17 H17A 109.3
C12 C17 H17B 109.3
N3 C17 H17B 109.3
H17A C17 H17B 107.9
C20 C18 C19 114.2(6)
C20 C18 N3 111.7(5)
C19 C18 N3 108.9(5)
C20 C18 H18 107.2
C19 C18 H18 107.2
N3 C18 H18 107.2
C18 C19 H19A 109.5
C18 C19 H19B 109.5
H19A C19 H19B 109.5
C18 C19 H19C 109.5
H19A C19 H19C 109.5
H19B C19 H19C 109.5
C18 C20 H20A 109.5
C18 C20 H20B 109.5
H20A C20 H20B 109.5
C18 C20 H20C 109.5
H20A C20 H20C 109.5
H20B C20 H20C 109.5
N3 C21 C22 110.4(5)
N3 C21 H21A 109.6
C22 C21 H21A 109.6
N3 C21 H21B 109.6
C22 C21 H21B 109.6
H21A C21 H21B 108.1
N4 C22 C26 123.3(6)
N4 C22 C21 116.0(5)
C26 C22 C21 120.7(5)
N4 C23 C24 122.8(6)
N4 C23 H23 118.6
C24 C23 H23 118.6
C25 C24 C23 119.7(6)
C25 C24 H24 120.2
C23 C24 H24 120.2
C24 C25 C26 117.8(6)
C24 C25 H25 121.1
C26 C25 H25 121.1
C25 C26 C22 119.0(6)
C25 C26 H26 120.5
C22 C26 H26 120.5
F6B P1B F1B 92.7(3)
F6B P1B F4B 91.5(3)
F1B P1B F4B 92.5(3)
F6B P1B F2B 89.9(3)
F1B P1B F2B 177.1(3)
F4B P1B F2B 88.9(3)
F6B P1B F3B 91.2(3)
F1B P1B F3B 89.3(3)
F4B P1B F3B 176.7(3)
F2B P1B F3B 89.2(3)
F6B P1B F5B 176.1(4)
F1B P1B F5B 90.4(3)
F4B P1B F5B 90.8(3)
F2B P1B F5B 87.1(3)
F3B P1B F5B 86.4(3)
F12B P2B F9B 92.7(4)
F12B P2B F7B 92.3(4)
F9B P2B F7B 91.0(3)
F12B P2B F8B 92.7(4)
F9B P2B F8B 92.4(3)
F7B P2B F8B 173.8(4)
F12B P2B F11B 177.2(4)
F9B P2B F11B 90.0(3)
F7B P2B F11B 87.0(3)
F8B P2B F11B 87.9(3)
F12B P2B F10B 89.6(3)
F9B P2B F10B 177.2(3)
F7B P2B F10B 90.5(3)
F8B P2B F10B 85.9(3)
F11B P2B F10B 87.8(3)
C8B O2B H2Q 103.7
C11B O3B H3Q 127.9
C2B N1B C1B 123.2(6)
C2B N1B H1M 113.7
C1B N1B H1M 123.0
C7B N2B C9B 111.9(5)
C7B N2B C6B 113.6(5)
C9B N2B C6B 112.8(5)
C21B N3B C17B 110.9(4)
C21B N3B C18B 113.6(5)
C17B N3B C18B 112.6(4)
C21B N3B H3M 108.8
C17B N3B H3M 106.6
C18B N3B H3M 103.8
C22B N4B C23B 116.9(6)
N1B C1B C5B 118.2(6)
N1B C1B C6B 117.2(6)
C5B C1B C6B 124.6(6)
N1B C2B C3B 119.1(7)
N1B C2B H2B 120.4
C3B C2B H2B 120.4
C2B C3B C4B 119.6(7)
C2B C3B H3B 120.2
C4B C3B H3B 120.2
C5B C4B C3B 119.9(7)
C5B C4B H4B 120.0
C3B C4B H4B 120.0
C1B C5B C4B 119.9(6)
C1B C5B H5B 120.0
C4B C5B H5B 120.0
N2B C6B C1B 110.6(5)
N2B C6B H6B1 109.5
C1B C6B H6B1 109.5
N2B C6B H6B2 109.5
C1B C6B H6B2 109.5
H6B1 C6B H6B2 108.1
N2B C7B C8B 110.6(5)
N2B C7B H7B1 109.5
C8B C7B H7B1 109.5
N2B C7B H7B2 109.5
C8B C7B H7B2 109.5
H7B1 C7B H7B2 108.1
O1B C8B O2B 122.4(6)
O1B C8B C7B 125.0(6)
O2B C8B C7B 112.6(5)
N2B C9B C10B 111.6(5)
N2B C9B H9B1 109.3
C10B C9B H9B1 109.3
N2B C9B H9B2 109.3
C10B C9B H9B2 109.3
H9B1 C9B H9B2 108.0
C16B C10B C11B 117.4(6)
C16B C10B C9B 123.1(6)
C11B C10B C9B 119.4(5)
O3B C11B C12B 115.8(5)
O3B C11B C10B 123.2(5)
C12B C11B C10B 121.0(5)
C13B C12B C11B 119.3(5)
C13B C12B C17B 120.9(5)
C11B C12B C17B 119.8(5)
C12B C13B C14B 121.6(6)
C12B C13B H13B 119.2
C14B C13B H13B 119.2
C16B C14B C13B 117.6(6)
C16B C14B C15B 121.8(6)
C13B C14B C15B 120.6(6)
C14B C15B H15D 109.5
C14B C15B H15E 109.5
H15D C15B H15E 109.5
C14B C15B H15F 109.5
H15D C15B H15F 109.5
H15E C15B H15F 109.5
C14B C16B C10B 123.1(6)
C14B C16B H16B 118.4
C10B C16B H16B 118.4
C12B C17B N3B 110.4(4)
C12B C17B H17C 109.6
N3B C17B H17C 109.6
C12B C17B H17D 109.6
N3B C17B H17D 109.6
H17C C17B H17D 108.1
C20B C18B C19B 113.1(6)
C20B C18B N3B 111.4(5)
C19B C18B N3B 108.9(5)
C20B C18B H18B 107.7
C19B C18B H18B 107.7
N3B C18B H18B 107.7
C18B C19B H19D 109.5
C18B C19B H19E 109.5
H19D C19B H19E 109.5
C18B C19B H19F 109.5
H19D C19B H19F 109.5
H19E C19B H19F 109.5
C18B C20B H20D 109.5
C18B C20B H20E 109.5
H20D C20B H20E 109.5
C18B C20B H20F 109.5
H20D C20B H20F 109.5
H20E C20B H20F 109.5
N3B C21B C22B 112.8(5)
N3B C21B H21C 109.0
C22B C21B H21C 109.0
N3B C21B H21D 109.0
C22B C21B H21D 109.0
H21C C21B H21D 107.8
N4B C22B C26B 122.6(6)
N4B C22B C21B 118.6(6)
C26B C22B C21B 118.7(6)
N4B C23B C24B 124.6(6)
N4B C23B H23B 117.7
C24B C23B H23B 117.7
C25B C24B C23B 117.1(6)
C25B C24B H24B 121.4
C23B C24B H24B 121.4
C26B C25B C24B 119.5(6)
C26B C25B H25B 120.3
C24B C25B H25B 120.3
C25B C26B C22B 119.2(6)
C25B C26B H26B 120.4
C22B C26B H26B 120.4
H6T O6 H6R 112.3

loop_
_geom_bond_atom_site_label_1
_geom_bond_atom_site_label_2
_geom_bond_distance
P1 F2 1.579(4)
P1 F1 1.583(4)
P1 F4 1.591(4)
P1 F6 1.592(4)
P1 F3 1.598(4)
P1 F5 1.606(4)
P2 F7 1.566(4)
P2 F11 1.576(4)
P2 F8 1.587(4)
P2 F10 1.593(4)
P2 F12 1.598(4)
P2 F9 1.605(4)
O1 C8 1.219(7)
O2 C8 1.315(7)
O2 H2O 0.9176
O3 C11 1.365(6)
O3 H3O 0.9594
O4 H4O 0.9216
O4 H4P 0.9795
O5 H5R 0.9427
O5 H5T 0.9872
N1 C2 1.329(8)
N1 C1 1.347(7)
N1 H1N 0.9025
N2 C7 1.456(7)
N2 C9 1.462(8)
N2 C6 1.477(8)
N3 C21 1.482(7)
N3 C17 1.513(7)
N3 C18 1.523(7)
N3 H3N 0.9762
N4 C22 1.324(7)
N4 C23 1.338(7)
C1 C5 1.362(8)
C1 C6 1.498(8)
C2 C3 1.362(9)
C2 H2 0.9500
C3 C4 1.384(9)
C3 H3 0.9500
C4 C5 1.381(9)
C4 H4 0.9500
C5 H5 0.9500
C6 H6A 0.9900
C6 H6B 0.9900
C7 C8 1.497(8)
C7 H7A 0.9900
C7 H7B 0.9900
C9 C10 1.496(8)
C9 H9A 0.9900
C9 H9B 0.9900
C10 C11 1.391(8)
C10 C16 1.409(8)
C11 C12 1.397(8)
C12 C13 1.373(8)
C12 C17 1.508(8)
C13 C14 1.378(8)
C13 H13 0.9500
C14 C16 1.382(8)
C14 C15 1.497(8)
C15 H15A 0.9800
C15 H15B 0.9800
C15 H15C 0.9800
C16 H16 0.9500
C17 H17A 0.9900
C17 H17B 0.9900
C18 C20 1.496(8)
C18 C19 1.520(9)
C18 H18 1.0000
C19 H19A 0.9800
C19 H19B 0.9800
C19 H19C 0.9800
C20 H20A 0.9800
C20 H20B 0.9800
C20 H20C 0.9800
C21 C22 1.502(8)
C21 H21A 0.9900
C21 H21B 0.9900
C22 C26 1.385(8)
C23 C24 1.380(9)
C23 H23 0.9500
C24 C25 1.374(8)
C24 H24 0.9500
C25 C26 1.384(8)
C25 H25 0.9500
C26 H26 0.9500
P1B F6B 1.545(5)
P1B F1B 1.546(5)
P1B F4B 1.573(4)
P1B F2B 1.577(5)
P1B F3B 1.607(4)
P1B F5B 1.616(5)
P2B F12B 1.528(5)
P2B F9B 1.558(5)
P2B F7B 1.569(5)
P2B F8B 1.584(5)
P2B F11B 1.605(5)
P2B F10B 1.611(5)
O1B C8B 1.232(7)
O2B C8B 1.310(7)
O2B H2Q 0.9802
O3B C11B 1.373(7)
O3B H3Q 0.9335
N1B C2B 1.335(8)
N1B C1B 1.359(8)
N1B H1M 0.9778
N2B C7B 1.451(7)
N2B C9B 1.468(8)
N2B C6B 1.474(8)
N3B C21B 1.478(8)
N3B C17B 1.518(7)
N3B C18B 1.553(7)
N3B H3M 0.9861
N4B C22B 1.327(7)
N4B C23B 1.334(8)
C1B C5B 1.362(8)
C1B C6B 1.479(8)
C2B C3B 1.352(10)
C2B H2B 0.9500
C3B C4B 1.382(10)
C3B H3B 0.9500
C4B C5B 1.368(9)
C4B H4B 0.9500
C5B H5B 0.9500
C6B H6B1 0.9900
C6B H6B2 0.9900
C7B C8B 1.477(8)
C7B H7B1 0.9900
C7B H7B2 0.9900
C9B C10B 1.489(8)
C9B H9B1 0.9900
C9B H9B2 0.9900
C10B C16B 1.385(8)
C10B C11B 1.405(8)
C11B C12B 1.386(8)
C12B C13B 1.380(8)
C12B C17B 1.509(8)
C13B C14B 1.394(8)
C13B H13B 0.9500
C14B C16B 1.381(8)
C14B C15B 1.502(8)
C15B H15D 0.9800
C15B H15E 0.9800
C15B H15F 0.9800
C16B H16B 0.9500
C17B H17C 0.9900
C17B H17D 0.9900
C18B C20B 1.497(9)
C18B C19B 1.512(9)
C18B H18B 1.0000
C19B H19D 0.9800
C19B H19E 0.9800
C19B H19F 0.9800
C20B H20D 0.9800
C20B H20E 0.9800
C20B H20F 0.9800
C21B C22B 1.510(8)
C21B H21C 0.9900
C21B H21D 0.9900
C22B C26B 1.381(9)
C23B C24B 1.378(9)
C23B H23B 0.9500
C24B C25B 1.375(9)
C24B H24B 0.9500
C25B C26B 1.367(9)
C25B H25B 0.9500
C26B H26B 0.9500
O6 H6T 0.9754
O6 H6R 0.9517

loop_
_geom_hbond_atom_site_label_D
_geom_hbond_atom_site_label_H
_geom_hbond_atom_site_label_A
_geom_hbond_distance_DH
_geom_hbond_distance_HA
_geom_hbond_distance_DA
_geom_hbond_angle_DHA
_geom_hbond_site_symmetry_A
O2 H2O O1 0.92 1.88 2.704(6) 147.5 2_575
O3 H3O O1 0.96 1.78 2.724(5) 165.7 .
O3 H3O N2 0.96 2.44 2.957(6) 113.6 .
O4 H4O N4B 0.92 2.11 2.870(7) 139.5 2_666
O4 H4P O1B 0.98 1.86 2.784(6) 156.8 2_666
O5 H5R F9 0.94 2.38 3.027(7) 125.9 .
O5 H5T F10B 0.99 2.42 2.918(7) 110.5 1_456
N1 H1N F10B 0.90 2.22 3.042(7) 152.0 2_675
N1 H1N O5 0.90 2.58 3.066(8) 114.5 2_576
N3 H3N O3 0.98 2.13 2.838(6) 127.8 .
O2B H2Q O4 0.98 1.60 2.545(6) 161.0 .
O3B H3Q O1B 0.93 1.81 2.732(6) 169.0 .
O3B H3Q N2B 0.93 2.53 2.970(6) 109.4 .
N1B H1M F5B 0.98 2.00 2.903(7) 153.2 2_666
N3B H3M O3B 0.99 2.08 2.805(6) 129.1 .
O6 H6T F1B 0.98 2.32 3.120(16) 138.9 1_545
O6 H6T F6B 0.98 2.51 3.47(2) 165.8 1_545
O6 H6R F5B 0.95 2.05 2.886(19) 146.1 2_666
